data_4028877
loop_
_publ_author_name
'Ram Tilak Naganaboina'
'Rama Krishna Peddinti'

_publ_contact_author_address
;     
Department of Chemistry, Indian Institute of Technology, Roorkee-247667,
Uttarakhand, India.
;
_publ_contact_author_email 'rkpedfcy@iitr.ernet.in, ramakpeddinti@gmail.com'
_publ_contact_author_fax '+ (91) 133 227 3560'
_publ_contact_author_name 'Rama Krishna Peddinti'
_publ_contact_author_phone '+(91) 133 228 5438'
_publ_section_title
;
 BF3.Etherate-Mediated Friedel-Crafts Arylation of
 2-Hydroxy-1,4-benzoxazines: Synthesis of 2-Aryl-1,4-benzoxazine
 Derivatives
;
_journal_name_full 'Journal of Organic Chemistry'
_journal_page_first 12819
_journal_page_last 12824
_journal_paper_doi 10.1021/jo402254n
_journal_volume 78
_journal_year 2013
_chemical_formula_moiety 'C20 H19 Cl N O6'
_chemical_formula_sum 'C20 H19 Cl N O6'
_chemical_formula_weight 404.81
_chemical_name_systematic
;
 ?
;
_space_group_crystal_system monoclinic
_space_group_IT_number 14
_space_group_name_Hall '-P 2ybc'
_space_group_name_H-M_alt 'P 1 21/c 1'
_symmetry_space_group_name_Hall '-P 2ybc'
_symmetry_space_group_name_H-M 'P 1 21/c 1'
_atom_sites_solution_hydrogens geom
_audit_creation_method SHELXL-2013
_cell_angle_alpha 90
_cell_angle_beta 100.1020(10)
_cell_angle_gamma 90
_cell_formula_units_Z 4
_cell_length_a 10.8408(4)
_cell_length_b 18.4917(7)
_cell_length_c 9.6835(4)
_cell_measurement_temperature 296(2)
_cell_measurement_theta_max 26.372
_cell_volume 1911.11(13)
_computing_structure_refinement 'SHELXL-2013 (Sheldrick, 2013)'
_diffrn_ambient_temperature 296(2)
_diffrn_measured_fraction_theta_full 1.000
_diffrn_measured_fraction_theta_max 1.000
_diffrn_radiation_type MoK\a
_diffrn_radiation_wavelength 0.71073
_diffrn_reflns_av_R_equivalents 0.0311
_diffrn_reflns_av_unetI/netI 0.0155
_diffrn_reflns_Laue_measured_fraction_full 1.000
_diffrn_reflns_Laue_measured_fraction_max 1.000
_diffrn_reflns_limit_h_max 13
_diffrn_reflns_limit_h_min -13
_diffrn_reflns_limit_k_max 23
_diffrn_reflns_limit_k_min -23
_diffrn_reflns_limit_l_max 11
_diffrn_reflns_limit_l_min -12
_diffrn_reflns_number 33196
_diffrn_reflns_point_group_measured_fraction_full 1.000
_diffrn_reflns_point_group_measured_fraction_max 1.000
_diffrn_reflns_theta_full 25.242
_diffrn_reflns_theta_max 26.372
_diffrn_reflns_theta_min 1.908
_exptl_absorpt_coefficient_mu 0.237
_exptl_crystal_colour white
_exptl_crystal_density_diffrn 1.407
_exptl_crystal_F_000 844.0
_refine_diff_density_max 0.632
_refine_diff_density_min -0.209
_refine_diff_density_rms 0.054
_refine_ls_extinction_method none
_refine_ls_goodness_of_fit_ref 1.275
_refine_ls_hydrogen_treatment constr
_refine_ls_matrix_type full
_refine_ls_number_parameters 257
_refine_ls_number_reflns 3909
_refine_ls_number_restraints 72
_refine_ls_restrained_S_all 1.263
_refine_ls_R_factor_all 0.0542
_refine_ls_R_factor_gt 0.0456
_refine_ls_shift/su_max 0.001
_refine_ls_shift/su_mean 0.000
_refine_ls_structure_factor_coef Fsqd
_refine_ls_weighting_details
;
 w=1/[\s^2^(Fo^2^)+(0.1000P)^2^]
 where P=(Fo^2^+2Fc^2^)/3
;
_refine_ls_weighting_scheme calc
_refine_ls_wR_factor_gt 0.1491
_refine_ls_wR_factor_ref 0.1574
_reflns_Friedel_coverage 0.000
_reflns_number_gt 3290
_reflns_number_total 3909
_reflns_threshold_expression 'I > 2\s(I)'
_cod_data_source_file jo402254n_si_002.cif
_cod_data_source_block datam_a
_cod_database_code 4028877
_shelx_space_group_comment
;
The symmetry employed for this shelxl refinement is uniquely defined
by the following loop, which should always be used as a source of
symmetry information in preference to the above space-group names.
They are only intended as comments.
;
_shelxl_version_number 2013-2

loop_
_space_group_symop_operation_xyz
'x, y, z'
'-x, y+1/2, -z+1/2'
'-x, -y, -z'
'x, -y-1/2, z-1/2'

loop_
_atom_site_label
_atom_site_type_symbol
_atom_site_fract_x
_atom_site_fract_y
_atom_site_fract_z
_atom_site_U_iso_or_equiv
_atom_site_adp_type
_atom_site_occupancy
_atom_site_site_symmetry_order
_atom_site_calc_flag
_atom_site_refinement_flags_posn
_atom_site_refinement_flags_adp
Cl1 Cl 0.84690(5) 0.79101(2) 0.62752(5) 0.0592(2) Uani 1 1 d . U
O4 O 0.66176(12) 0.49385(6) 0.64273(12) 0.0473(3) Uani 1 1 d . U
O3 O 0.52563(11) 0.42772(6) 0.84559(14) 0.0504(3) Uani 1 1 d . U
O5 O 0.89737(12) 0.53287(6) 1.15130(12) 0.0496(3) Uani 1 1 d . U
O6 O 0.88489(13) 0.41974(7) 1.23094(12) 0.0499(3) Uani 1 1 d . U
O2 O 0.83129(12) 0.32438(7) 0.62379(15) 0.0546(4) Uani 1 1 d . U
N1 N 0.80955(13) 0.55145(7) 0.87567(13) 0.0391(3) Uani 1 1 d . U
O1 O 0.51180(12) 0.17494(7) 0.7672(2) 0.0728(5) Uani 1 1 d . U
C4 C 0.67888(14) 0.37420(8) 0.73755(16) 0.0359(4) Uani 1 1 d . U
C9 C 0.78311(15) 0.59223(8) 0.75357(16) 0.0350(4) Uani 1 1 d . U
C8 C 0.78869(13) 0.47885(8) 0.87691(15) 0.0320(3) Uani 1 1 d . U
C14 C 0.82561(15) 0.66261(9) 0.74909(17) 0.0397(4) Uani 1 1 d . U
H14 H 0.8751 0.6832 0.8274 0.048 Uiso 1 1 calc R U
C15 C 0.81728(14) 0.43887(8) 0.99513(16) 0.0359(4) Uani 1 1 d . U
H15 H 0.8023 0.3893 0.9898 0.043 Uiso 1 1 calc R U
C16 C 0.86982(14) 0.46974(9) 1.12832(16) 0.0369(4) Uani 1 1 d . U
C3 C 0.72811(15) 0.31304(9) 0.68384(18) 0.0385(4) Uani 1 1 d . U
C5 C 0.57111(14) 0.36602(8) 0.79683(17) 0.0382(4) Uani 1 1 d . U
C7 C 0.74390(14) 0.44588(8) 0.73451(16) 0.0361(4) Uani 1 1 d . U
H7 H 0.8180 0.4377 0.6914 0.043 Uiso 1 1 calc R U
C10 C 0.70941(16) 0.56245(9) 0.63497(17) 0.0404(4) Uani 1 1 d . U
C6 C 0.51685(15) 0.29876(9) 0.8063(2) 0.0437(4) Uani 1 1 d . U
H6 H 0.4455 0.2939 0.8466 0.052 Uiso 1 1 calc R U
C2 C 0.67562(16) 0.24507(9) 0.6927(2) 0.0461(4) Uani 1 1 d . U
H2 H 0.7105 0.2046 0.6576 0.055 Uiso 1 1 calc R U
C13 C 0.79364(17) 0.70188(9) 0.62706(19) 0.0442(4) Uani 1 1 d . U
C1 C 0.57090(15) 0.23868(9) 0.7545(2) 0.0467(4) Uani 1 1 d . U
C12 C 0.7205(2) 0.67338(11) 0.5100(2) 0.0570(5) Uani 1 1 d . U
H12 H 0.6993 0.7008 0.4289 0.068 Uiso 1 1 calc R U
C11 C 0.6785(2) 0.60217(11) 0.5151(2) 0.0565(5) Uani 1 1 d . U
H11 H 0.6293 0.5817 0.4365 0.068 Uiso 1 1 calc R U
C17 C 0.9288(2) 0.44626(13) 1.37068(18) 0.0608(5) Uani 1 1 d . U
H17A H 1.0064 0.4717 1.3731 0.091 Uiso 1 1 calc R U
H17B H 0.9417 0.4063 1.4349 0.091 Uiso 1 1 calc R U
H17C H 0.8676 0.4785 1.3973 0.091 Uiso 1 1 calc R U
C19 C 0.8839(2) 0.26469(11) 0.5641(3) 0.0606(5) Uani 1 1 d . U
H19A H 0.9050 0.2277 0.6337 0.091 Uiso 1 1 calc R U
H19B H 0.9582 0.2798 0.5308 0.091 Uiso 1 1 calc R U
H19C H 0.8244 0.2460 0.4872 0.091 Uiso 1 1 calc R U
C18 C 0.4138(2) 0.42309(11) 0.9022(3) 0.0623(6) Uani 1 1 d . U
H18A H 0.3460 0.4083 0.8302 0.093 Uiso 1 1 calc R U
H18B H 0.3952 0.4695 0.9379 0.093 Uiso 1 1 calc R U
H18C H 0.4245 0.3883 0.9769 0.093 Uiso 1 1 calc R U
C20 C 0.5827(2) 0.11157(11) 0.7755(4) 0.0880(9) Uani 1 1 d . U
H20A H 0.6127 0.1043 0.6889 0.132 Uiso 1 1 calc R U
H20B H 0.5315 0.0712 0.7922 0.132 Uiso 1 1 calc R U
H20C H 0.6526 0.1155 0.8511 0.132 Uiso 1 1 calc R U

loop_
_atom_site_aniso_label
_atom_site_aniso_U_11
_atom_site_aniso_U_22
_atom_site_aniso_U_33
_atom_site_aniso_U_23
_atom_site_aniso_U_13
_atom_site_aniso_U_12
Cl1 0.0834(4) 0.0347(3) 0.0628(4) 0.0141(2) 0.0223(3) -0.0010(2)
O4 0.0557(7) 0.0358(6) 0.0451(7) 0.0027(5) -0.0061(5) -0.0054(5)
O3 0.0482(7) 0.0369(7) 0.0709(9) -0.0153(6) 0.0237(6) -0.0013(5)
O5 0.0676(8) 0.0360(7) 0.0422(7) -0.0023(5) 0.0011(6) -0.0093(6)
O6 0.0650(8) 0.0446(7) 0.0368(7) 0.0074(5) 0.0001(5) -0.0080(6)
O2 0.0600(8) 0.0371(7) 0.0752(9) -0.0102(6) 0.0350(7) -0.0021(5)
N1 0.0551(8) 0.0264(6) 0.0350(7) 0.0016(5) 0.0055(6) -0.0031(6)
O1 0.0539(8) 0.0350(7) 0.1358(15) -0.0082(8) 0.0338(8) -0.0095(6)
C4 0.0403(8) 0.0307(8) 0.0356(8) -0.0044(6) 0.0039(6) -0.0021(6)
C9 0.0414(8) 0.0294(8) 0.0354(8) 0.0018(6) 0.0099(6) 0.0037(6)
C8 0.0320(7) 0.0266(7) 0.0387(8) -0.0018(6) 0.0097(6) -0.0001(5)
C14 0.0485(9) 0.0322(8) 0.0394(9) 0.0017(6) 0.0108(7) 0.0006(6)
C15 0.0413(8) 0.0259(7) 0.0405(9) -0.0005(6) 0.0074(6) -0.0024(6)
C16 0.0360(8) 0.0347(8) 0.0401(8) 0.0027(6) 0.0066(6) -0.0018(6)
C3 0.0407(8) 0.0343(8) 0.0412(9) -0.0041(7) 0.0089(6) -0.0006(6)
C5 0.0396(8) 0.0326(8) 0.0419(9) -0.0061(7) 0.0054(6) 0.0010(6)
C7 0.0423(8) 0.0298(8) 0.0369(8) -0.0023(6) 0.0086(6) -0.0006(6)
C10 0.0480(9) 0.0335(8) 0.0393(9) 0.0012(6) 0.0063(7) 0.0010(6)
C6 0.0363(8) 0.0386(9) 0.0569(11) -0.0053(7) 0.0102(7) -0.0021(6)
C2 0.0472(9) 0.0312(8) 0.0606(11) -0.0105(8) 0.0114(8) 0.0006(7)
C13 0.0561(10) 0.0318(8) 0.0479(10) 0.0082(7) 0.0177(8) 0.0057(7)
C1 0.0428(9) 0.0318(8) 0.0652(12) -0.0069(8) 0.0090(8) -0.0059(6)
C12 0.0786(13) 0.0473(10) 0.0432(10) 0.0146(8) 0.0052(9) 0.0023(9)
C11 0.0718(12) 0.0508(11) 0.0415(10) 0.0044(8) -0.0048(9) 0.0018(9)
C17 0.0744(13) 0.0712(14) 0.0344(10) -0.0002(9) 0.0030(9) -0.0103(10)
C19 0.0681(12) 0.0460(10) 0.0761(14) -0.0055(10) 0.0353(11) 0.0105(9)
C18 0.0559(11) 0.0509(11) 0.0874(16) -0.0150(10) 0.0326(10) 0.0021(8)
C20 0.0755(15) 0.0344(10) 0.160(3) 0.0020(14) 0.0377(16) -0.0057(10)

loop_
_atom_type_symbol
_atom_type_description
_atom_type_scat_dispersion_real
_atom_type_scat_dispersion_imag
_atom_type_scat_source
C C 0.0033 0.0016 'International Tables Vol C Tables 4.2.6.8 and 6.1.1.4'
H H 0.0000 0.0000 'International Tables Vol C Tables 4.2.6.8 and 6.1.1.4'
N N 0.0061 0.0033 'International Tables Vol C Tables 4.2.6.8 and 6.1.1.4'
O O 0.0106 0.0060 'International Tables Vol C Tables 4.2.6.8 and 6.1.1.4'
Cl Cl 0.1484 0.1585 'International Tables Vol C Tables 4.2.6.8 and 6.1.1.4'

loop_
_geom_angle_atom_site_label_1
_geom_angle_atom_site_label_2
_geom_angle_atom_site_label_3
_geom_angle
C10 O4 C7 113.71(12)
C5 O3 C18 118.05(13)
C16 O6 C17 115.93(14)
C3 O2 C19 118.34(14)
C8 N1 C9 122.19(13)
C1 O1 C20 118.06(15)
C3 C4 C5 117.98(14)
C3 C4 C7 119.86(14)
C5 C4 C7 122.13(13)
C14 C9 N1 121.13(14)
C14 C9 C10 119.48(14)
N1 C9 C10 119.36(14)
C15 C8 N1 122.18(13)
C15 C8 C7 122.84(13)
N1 C8 C7 114.70(13)
C13 C14 C9 119.16(15)
C8 C15 C16 122.66(13)
O5 C16 O6 122.02(14)
O5 C16 C15 126.37(15)
O6 C16 C15 111.60(13)
O2 C3 C2 122.76(14)
O2 C3 C4 115.58(14)
C2 C3 C4 121.66(15)
O3 C5 C6 123.11(15)
O3 C5 C4 115.59(13)
C6 C5 C4 121.29(14)
O4 C7 C4 108.20(12)
O4 C7 C8 112.25(12)
C4 C7 C8 114.54(12)
C11 C10 O4 120.25(15)
C11 C10 C9 120.56(16)
O4 C10 C9 119.07(14)
C5 C6 C1 118.87(15)
C1 C2 C3 118.84(15)
C12 C13 C14 121.92(16)
C12 C13 Cl1 120.57(14)
C14 C13 Cl1 117.50(14)
O1 C1 C2 123.48(15)
O1 C1 C6 115.20(15)
C2 C1 C6 121.31(15)
C13 C12 C11 118.59(17)
C10 C11 C12 120.29(17)

loop_
_geom_bond_atom_site_label_1
_geom_bond_atom_site_label_2
_geom_bond_distance
Cl1 C13 1.7461(17)
O4 C10 1.377(2)
O4 C7 1.4463(19)
O3 C5 1.3600(19)
O3 C18 1.418(2)
O5 C16 1.216(2)
O6 C16 1.3462(19)
O6 C17 1.440(2)
O2 C3 1.364(2)
O2 C19 1.412(2)
N1 C8 1.3618(19)
N1 C9 1.389(2)
O1 C1 1.357(2)
O1 C20 1.396(3)
C4 C3 1.390(2)
C4 C5 1.397(2)
C4 C7 1.504(2)
C9 C14 1.384(2)
C9 C10 1.392(2)
C8 C15 1.352(2)
C8 C7 1.508(2)
C14 C13 1.378(2)
C15 C16 1.434(2)
C3 C2 1.389(2)
C5 C6 1.386(2)
C10 C11 1.365(2)
C6 C1 1.390(2)
C2 C1 1.378(3)
C13 C12 1.369(3)
C12 C11 1.397(3)
